data_2234623
loop_
_publ_author_name
'Guo, Ting'
'Cao, Gang'
'Xu, Sen'

_publ_section_title
;
 (1<i>H</i>-1,2,3-Benzotriazol-1-yl)methyl benzoate
;
_journal_coeditor_code HB6707
_journal_issue 5
_journal_name_full 'Acta Crystallographica Section E'
_journal_page_first o1409
_journal_paper_doi 10.1107/S1600536812015140
_journal_volume 68
_journal_year 2012
_chemical_formula_iupac 'C14 H11 N3 O2'
_chemical_formula_moiety 'C14 H11 N3 O2'
_chemical_formula_sum 'C14 H11 N3 O2'
_chemical_formula_weight 253.26
_chemical_name_systematic
;
(1<i>H</i>-1,2,3-Benzotriazol-1-yl)methyl benzoate
;
_space_group_IT_number 14
_symmetry_cell_setting monoclinic
_symmetry_space_group_name_Hall '-P 2ybc'
_symmetry_space_group_name_H-M 'P 1 21/c 1'
_atom_sites_solution_hydrogens geom
_atom_sites_solution_primary direct
_atom_sites_solution_secondary difmap
_cell_angle_alpha 90.00
_cell_angle_beta 96.773(3)
_cell_angle_gamma 90.00
_cell_formula_units_Z 4
_cell_length_a 10.7181(4)
_cell_length_b 6.4826(2)
_cell_length_c 18.7076(7)
_cell_measurement_reflns_used 1419
_cell_measurement_temperature 296(2)
_cell_measurement_theta_max 21.60
_cell_measurement_theta_min 2.74
_cell_volume 1290.75(8)
_computing_cell_refinement 'SAINT (Bruker, 2007)'
_computing_data_collection 'SMART (Bruker, 2007)'
_computing_data_reduction 'SAINT (Bruker, 2007)'
_computing_molecular_graphics 'DIAMOND (Brandenburg, 1999)'
_computing_publication_material 'SHELXTL (Sheldrick, 2008)'
_computing_structure_refinement 'SHELXL97 (Sheldrick, 2008)'
_computing_structure_solution 'SHELXS97 (Sheldrick, 2008)'
_diffrn_ambient_temperature 296(2)
_diffrn_detector_area_resol_mean 10.0
_diffrn_measured_fraction_theta_full 0.998
_diffrn_measured_fraction_theta_max 0.998
_diffrn_measurement_device_type 'Bruker SMART CCD'
_diffrn_measurement_method 'phi and omega scans'
_diffrn_radiation_monochromator graphite
_diffrn_radiation_source 'fine-focus sealed tube'
_diffrn_radiation_type MoK\a
_diffrn_radiation_wavelength 0.71073
_diffrn_reflns_av_R_equivalents 0.0566
_diffrn_reflns_av_sigmaI/netI 0.0505
_diffrn_reflns_limit_h_max 12
_diffrn_reflns_limit_h_min -12
_diffrn_reflns_limit_k_max 7
_diffrn_reflns_limit_k_min -7
_diffrn_reflns_limit_l_max 22
_diffrn_reflns_limit_l_min -22
_diffrn_reflns_number 9412
_diffrn_reflns_theta_full 25.00
_diffrn_reflns_theta_max 25.00
_diffrn_reflns_theta_min 2.19
_exptl_absorpt_coefficient_mu 0.090
_exptl_absorpt_correction_T_max 0.9839
_exptl_absorpt_correction_T_min 0.9821
_exptl_absorpt_correction_type multi-scan
_exptl_absorpt_process_details '(SADABS; Bruker, 2001)'
_exptl_crystal_colour Colorless
_exptl_crystal_density_diffrn 1.303
_exptl_crystal_density_method 'not measured'
_exptl_crystal_description Block
_exptl_crystal_F_000 528
_exptl_crystal_size_max 0.20
_exptl_crystal_size_mid 0.20
_exptl_crystal_size_min 0.18
_refine_diff_density_max 0.139
_refine_diff_density_min -0.171
_refine_ls_extinction_coef 0.0073(18)
_refine_ls_extinction_expression Fc^*^=kFc[1+0.001xFc^2^\l^3^/sin(2\q)]^-1/4^
_refine_ls_extinction_method 'SHELXL97 (Sheldrick, 2008)'
_refine_ls_goodness_of_fit_ref 1.058
_refine_ls_hydrogen_treatment mixed
_refine_ls_matrix_type full
_refine_ls_number_parameters 181
_refine_ls_number_reflns 2268
_refine_ls_number_restraints 0
_refine_ls_restrained_S_all 1.058
_refine_ls_R_factor_all 0.1119
_refine_ls_R_factor_gt 0.0597
_refine_ls_shift/su_max 0.000
_refine_ls_shift/su_mean 0.000
_refine_ls_structure_factor_coef Fsqd
_refine_ls_weighting_details 'calc w=1/[\s^2^(Fo^2^)+(0.0479P)^2^+0.4539P] where P=(Fo^2^+2Fc^2^)/3'
_refine_ls_weighting_scheme calc
_refine_ls_wR_factor_gt 0.1314
_refine_ls_wR_factor_ref 0.1620
_reflns_number_gt 1352
_reflns_number_total 2268
_reflns_threshold_expression I>2\s(I)
_cod_data_source_file hb6707.cif
_cod_data_source_block I
_cod_original_sg_symbol_H-M 'P 21/c'
_cod_database_code 2234623
_cod_database_fobs_code 2234623

loop_
_symmetry_equiv_pos_as_xyz
'x, y, z'
'-x, y+1/2, -z+1/2'
'-x, -y, -z'
'x, -y-1/2, z-1/2'

loop_
_atom_site_type_symbol
_atom_site_label
_atom_site_fract_x
_atom_site_fract_y
_atom_site_fract_z
_atom_site_U_iso_or_equiv
_atom_site_adp_type
_atom_site_calc_flag
_atom_site_refinement_flags
_atom_site_occupancy
_atom_site_symmetry_multiplicity
C C1 0.7169(3) 0.5849(5) 0.27655(16) 0.0599(8) Uani d . 1 1
C C2 0.8234(3) 0.7177(6) 0.30445(18) 0.0672(9) Uani d . 1 1
C C3 0.9100(4) 0.6382(8) 0.3586(2) 0.1029(14) Uani d . 1 1
H H3 0.8998 0.5062 0.3765 0.123 Uiso calc R 1 1
C C4 1.0110(5) 0.7578(13) 0.3853(3) 0.145(2) Uani d . 1 1
H H4 1.0696 0.7062 0.4215 0.174 Uiso calc R 1 1
C C5 1.0258(6) 0.9545(14) 0.3586(4) 0.157(3) Uani d . 1 1
H H5 1.0944 1.0342 0.3769 0.189 Uiso calc R 1 1
C C6 0.9397(5) 1.0320(8) 0.3054(3) 0.1179(18) Uani d . 1 1
H H6 0.9497 1.1645 0.2878 0.141 Uiso calc R 1 1
C C7 0.8391(3) 0.9146(6) 0.2781(2) 0.0814(11) Uani d . 1 1
H H7 0.7810 0.9671 0.2418 0.098 Uiso calc R 1 1
C C8 0.5351(3) 0.5700(6) 0.19118(18) 0.0614(9) Uani d . 1 1
C C9 0.6278(3) 0.2459(5) 0.05103(16) 0.0564(8) Uani d . 1 1
C C10 0.6200(3) 0.4440(4) 0.07805(14) 0.0505(7) Uani d . 1 1
C C11 0.6600(3) 0.6164(5) 0.04401(16) 0.0608(9) Uani d . 1 1
H H11 0.6543 0.7485 0.0628 0.073 Uiso calc R 1 1
C C12 0.7088(3) 0.5800(5) -0.01930(17) 0.0726(10) Uani d . 1 1
H H12 0.7380 0.6911 -0.0441 0.087 Uiso calc R 1 1
C C13 0.7165(3) 0.3815(6) -0.04810(17) 0.0724(10) Uani d . 1 1
H H13 0.7504 0.3649 -0.0913 0.087 Uiso calc R 1 1
C C14 0.6758(3) 0.2130(5) -0.01465(17) 0.0686(9) Uani d . 1 1
H H14 0.6796 0.0817 -0.0343 0.082 Uiso calc R 1 1
H H1M 0.482(3) 0.679(5) 0.1671(18) 0.078(11) Uiso d . 1 1
H H2M 0.491(3) 0.493(5) 0.2271(18) 0.087(11) Uiso d . 1 1
N N1 0.5679(2) 0.4166(4) 0.14069(12) 0.0571(7) Uani d . 1 1
N N2 0.5446(3) 0.2141(4) 0.15102(14) 0.0729(8) Uani d . 1 1
N N3 0.5796(3) 0.1092(4) 0.09718(15) 0.0752(9) Uani d . 1 1
O O1 0.64454(19) 0.6783(3) 0.22152(10) 0.0584(6) Uani d . 1 1
O O2 0.6951(2) 0.4154(4) 0.29774(13) 0.0830(8) Uani d . 1 1

loop_
_atom_site_aniso_label
_atom_site_aniso_U_11
_atom_site_aniso_U_22
_atom_site_aniso_U_33
_atom_site_aniso_U_12
_atom_site_aniso_U_13
_atom_site_aniso_U_23
C1 0.065(2) 0.067(2) 0.0494(17) 0.0088(18) 0.0141(16) 0.0005(16)
C2 0.055(2) 0.090(3) 0.057(2) -0.0006(19) 0.0115(17) -0.0160(19)
C3 0.071(3) 0.155(4) 0.080(3) 0.016(3) -0.003(2) -0.014(3)
C4 0.075(4) 0.240(8) 0.114(5) 0.002(5) -0.015(3) -0.043(5)
C5 0.075(4) 0.228(8) 0.170(7) -0.039(5) 0.018(4) -0.089(7)
C6 0.085(3) 0.125(4) 0.152(5) -0.041(3) 0.050(3) -0.057(4)
C7 0.072(3) 0.089(3) 0.088(3) -0.018(2) 0.030(2) -0.026(2)
C8 0.061(2) 0.070(2) 0.0534(19) 0.0043(19) 0.0083(18) -0.0129(18)
C9 0.064(2) 0.0560(17) 0.0497(17) 0.0003(15) 0.0079(16) -0.0034(14)
C10 0.0551(19) 0.0539(17) 0.0423(15) 0.0009(14) 0.0045(14) -0.0016(13)
C11 0.076(2) 0.0547(18) 0.0516(17) -0.0021(16) 0.0078(17) -0.0012(14)
C12 0.085(3) 0.079(2) 0.0553(19) -0.0057(19) 0.0155(19) 0.0080(18)
C13 0.081(3) 0.092(3) 0.0465(18) 0.006(2) 0.0182(17) -0.0043(18)
C14 0.081(2) 0.070(2) 0.0552(19) 0.0090(18) 0.0105(18) -0.0145(17)
N1 0.0712(18) 0.0564(15) 0.0454(13) 0.0007(13) 0.0136(13) -0.0026(12)
N2 0.103(2) 0.0594(17) 0.0583(17) -0.0114(15) 0.0191(16) -0.0007(14)
N3 0.110(2) 0.0569(16) 0.0611(17) -0.0071(15) 0.0225(17) -0.0055(14)
O1 0.0718(15) 0.0583(12) 0.0450(11) -0.0001(11) 0.0064(11) -0.0033(10)
O2 0.0905(19) 0.0774(16) 0.0804(17) 0.0015(13) 0.0077(14) 0.0232(13)

loop_
_atom_type_symbol
_atom_type_description
_atom_type_scat_dispersion_real
_atom_type_scat_dispersion_imag
_atom_type_scat_source
C C 0.0033 0.0016 'International Tables Vol C Tables 4.2.6.8 and 6.1.1.4'
H H 0.0000 0.0000 'International Tables Vol C Tables 4.2.6.8 and 6.1.1.4'
N N 0.0061 0.0033 'International Tables Vol C Tables 4.2.6.8 and 6.1.1.4'
O O 0.0106 0.0060 'International Tables Vol C Tables 4.2.6.8 and 6.1.1.4'

loop_
_geom_angle_atom_site_label_1
_geom_angle_atom_site_label_2
_geom_angle_atom_site_label_3
_geom_angle
O2 C1 O1 122.9(3)
O2 C1 C2 126.1(3)
O1 C1 C2 111.0(3)
C7 C2 C3 120.2(4)
C7 C2 C1 122.2(3)
C3 C2 C1 117.6(4)
C4 C3 C2 119.0(5)
C4 C3 H3 120.5
C2 C3 H3 120.5
C3 C4 C5 120.4(7)
C3 C4 H4 119.8
C5 C4 H4 119.8
C6 C5 C4 120.2(7)
C6 C5 H5 119.9
C4 C5 H5 119.9
C7 C6 C5 120.0(6)
C7 C6 H6 120.0
C5 C6 H6 120.0
C6 C7 C2 120.2(5)
C6 C7 H7 119.9
C2 C7 H7 119.9
O1 C8 N1 110.3(3)
O1 C8 H1M 103.6(18)
N1 C8 H1M 111.5(19)
O1 C8 H2M 114.3(19)
N1 C8 H2M 105.7(19)
H1M C8 H2M 112(3)
N3 C9 C10 108.9(3)
N3 C9 C14 130.8(3)
C10 C9 C14 120.3(3)
N1 C10 C11 133.0(3)
N1 C10 C9 103.9(2)
C11 C10 C9 123.1(3)
C12 C11 C10 115.5(3)
C12 C11 H11 122.3
C10 C11 H11 122.3
C11 C12 C13 122.4(3)
C11 C12 H12 118.8
C13 C12 H12 118.8
C14 C13 C12 121.7(3)
C14 C13 H13 119.1
C12 C13 H13 119.1
C13 C14 C9 116.9(3)
C13 C14 H14 121.6
C9 C14 H14 121.6
N2 N1 C10 110.4(2)
N2 N1 C8 120.7(3)
C10 N1 C8 128.8(3)
N3 N2 N1 108.6(2)
N2 N3 C9 108.1(2)
C1 O1 C8 116.9(3)

loop_
_geom_bond_atom_site_label_1
_geom_bond_atom_site_label_2
_geom_bond_distance
C1 O2 1.200(3)
C1 O1 1.356(3)
C1 C2 1.476(5)
C2 C7 1.385(5)
C2 C3 1.389(5)
C3 C4 1.377(7)
C3 H3 0.9300
C4 C5 1.385(9)
C4 H4 0.9300
C5 C6 1.371(8)
C5 H5 0.9300
C6 C7 1.369(6)
C6 H6 0.9300
C7 H7 0.9300
C8 O1 1.426(4)
C8 N1 1.443(4)
C8 H1M 0.98(3)
C8 H2M 1.00(3)
C9 N3 1.379(4)
C9 C10 1.386(4)
C9 C14 1.404(4)
C10 N1 1.367(3)
C10 C11 1.380(4)
C11 C12 1.371(4)
C11 H11 0.9300
C12 C13 1.401(4)
C12 H12 0.9300
C13 C14 1.357(4)
C13 H13 0.9300
C14 H14 0.9300
N1 N2 1.355(3)
N2 N3 1.306(3)

loop_
_geom_torsion_atom_site_label_1
_geom_torsion_atom_site_label_2
_geom_torsion_atom_site_label_3
_geom_torsion_atom_site_label_4
_geom_torsion
O2 C1 C2 C7 -177.9(3)
O1 C1 C2 C7 3.0(4)
O2 C1 C2 C3 2.5(5)
O1 C1 C2 C3 -176.6(3)
C7 C2 C3 C4 -0.1(6)
C1 C2 C3 C4 179.5(4)
C2 C3 C4 C5 0.1(8)
C3 C4 C5 C6 0.1(10)
C4 C5 C6 C7 -0.4(9)
C5 C6 C7 C2 0.4(6)
C3 C2 C7 C6 -0.1(5)
C1 C2 C7 C6 -179.7(3)
N3 C9 C10 N1 0.7(3)
C14 C9 C10 N1 179.0(3)
N3 C9 C10 C11 -179.7(3)
C14 C9 C10 C11 -1.3(5)
N1 C10 C11 C12 179.6(3)
C9 C10 C11 C12 0.0(5)
C10 C11 C12 C13 0.7(5)
C11 C12 C13 C14 -0.1(6)
C12 C13 C14 C9 -1.2(5)
N3 C9 C14 C13 179.8(3)
C10 C9 C14 C13 1.9(5)
C11 C10 N1 N2 -180.0(3)
C9 C10 N1 N2 -0.4(3)
C11 C10 N1 C8 1.9(6)
C9 C10 N1 C8 -178.5(3)
O1 C8 N1 N2 119.7(3)
O1 C8 N1 C10 -62.3(4)
C10 N1 N2 N3 -0.1(4)
C8 N1 N2 N3 178.3(3)
N1 N2 N3 C9 0.5(4)
C10 C9 N3 N2 -0.8(4)
C14 C9 N3 N2 -178.9(3)
O2 C1 O1 C8 3.2(4)
C2 C1 O1 C8 -177.7(2)
N1 C8 O1 C1 -81.1(3)

loop_
_cod_related_entry_id
_cod_related_entry_database
_cod_related_entry_code
1 ChemSpider 2963520
